data_7000739
loop_
_publ_author_name
'Takahashi, Yoshinori'
'Murakami, Naoaki'
'Fujita, Ken-ichi'
'Yamaguchi, Ryohei'

_publ_section_title
;
 Synthesis and reactivity of homo- and hetero-dimetallic complexes
 bridged by diphenyl-2-pyridylphosphine and hydrides: regioselectivity
 of alkyne insertion into unsaturated M1(\m-PPh2Py)(\m-H)2M2 moieties
;
_journal_issue 11
_journal_name_full 'Dalton Transactions'
_journal_page_first 2029
_journal_page_last 2042
_journal_paper_doi 10.1039/b815890h
_journal_year 2009
_chemical_formula_moiety 'C90 H96 B2 Ir2 N P Si '
_chemical_formula_sum 'C90 H96 B2 Ir2 N P Si'
_chemical_formula_weight 1656.87
_space_group_IT_number 61
_symmetry_cell_setting orthorhombic
_symmetry_Int_Tables_number 61
_symmetry_space_group_name_Hall '-P 2ac 2ab'
_symmetry_space_group_name_H-M 'P b c a'
_cell_angle_alpha 90.0000
_cell_angle_beta 90.0000
_cell_angle_gamma 90.0000
_cell_formula_units_Z 8
_cell_length_a 18.3200(3)
_cell_length_b 18.9064(3)
_cell_length_c 45.7263(8)
_cell_measurement_reflns_used 63693
_cell_measurement_temperature 173(1)
_cell_measurement_theta_max 27.5
_cell_measurement_theta_min 3.0
_cell_volume 15838.0(5)
_computing_cell_refinement PROCESS-AUTO
_computing_data_collection PROCESS-AUTO
_computing_data_reduction CrystalStructure
_computing_publication_material 'CrystalStructure 3.8'
_computing_structure_refinement CRYSTALS
_diffrn_ambient_temperature 173(1)
_diffrn_detector_area_resol_mean 10.00
_diffrn_measured_fraction_theta_full 0.997
_diffrn_measured_fraction_theta_max 0.997
_diffrn_measurement_device_type 'Rigaku RAXIS-RAPID'
_diffrn_measurement_method \w
_diffrn_radiation_monochromator graphite
_diffrn_radiation_type 'Mo K\a'
_diffrn_radiation_wavelength 0.71075
_diffrn_reflns_av_R_equivalents 0.081
_diffrn_reflns_limit_h_max 23
_diffrn_reflns_limit_h_min -23
_diffrn_reflns_limit_k_max 24
_diffrn_reflns_limit_k_min -24
_diffrn_reflns_limit_l_max 59
_diffrn_reflns_limit_l_min -59
_diffrn_reflns_number 139956
_diffrn_reflns_theta_full 27.49
_diffrn_reflns_theta_max 27.49
_exptl_absorpt_coefficient_mu 3.447
_exptl_absorpt_correction_T_max 0.381
_exptl_absorpt_correction_T_min 0.187
_exptl_absorpt_correction_type numerical
_exptl_absorpt_process_details
;
Higashi, T. (1999). Program for Absorption Correction.
Rigaku Corporation, Tokyo, Japan.
;
_exptl_crystal_colour orange
_exptl_crystal_density_diffrn 1.390
_exptl_crystal_density_method 'not measured'
_exptl_crystal_description block
_exptl_crystal_F_000 6688.00
_exptl_crystal_size_max 0.48
_exptl_crystal_size_mid 0.48
_exptl_crystal_size_min 0.28
_refine_diff_density_max 4.81
_refine_diff_density_min -1.99
_refine_ls_extinction_method none
_refine_ls_goodness_of_fit_ref 1.080
_refine_ls_hydrogen_treatment constr
_refine_ls_number_parameters 969
_refine_ls_number_reflns 10067
_refine_ls_R_factor_gt 0.0452
_refine_ls_shift/su_max 0.0000
_refine_ls_structure_factor_coef F
_refine_ls_weighting_details 'w = 1/[1.0000\s(Fo^2^)]'
_refine_ls_weighting_scheme calc
_refine_ls_wR_factor_ref 0.0614
_reflns_number_gt 9174
_reflns_number_total 18126
_reflns_threshold_expression F^2^>2.0\s(F^2^)
_cod_data_source_file b815890h.txt
_cod_data_source_block 8-BPh4
_cod_original_formula_sum 'C90 H96 B2 Ir2 N P Si '
_cod_database_code 7000739

loop_
_symmetry_equiv_pos_site_id
_symmetry_equiv_pos_as_xyz
1 +X,+Y,+Z
2 1/2-X,1/2+Y,+Z
3 +X,1/2-Y,1/2+Z
4 1/2-X,-Y,1/2+Z
5 -X,-Y,-Z
6 1/2+X,1/2-Y,-Z
7 -X,1/2+Y,1/2-Z
8 1/2+X,+Y,1/2-Z

loop_
_atom_site_label
_atom_site_type_symbol
_atom_site_fract_x
_atom_site_fract_y
_atom_site_fract_z
_atom_site_U_iso_or_equiv
_atom_site_adp_type
_atom_site_occupancy
_atom_site_symmetry_multiplicity
_atom_site_calc_flag
_atom_site_refinement_flags
_atom_site_disorder_assembly
_atom_site_disorder_group
Ir(1) Ir 0.008300(10) 0.243090(10) 0.152960(10) 0.02637(8) Uani 1.00 1 d . . .
Ir(2) Ir 0.055550(10) 0.25245(2) 0.093290(10) 0.02642(8) Uani 1.00 1 d . . .
P(1) P -0.08519(10) 0.18228(10) 0.13253(4) 0.0297(4) Uani 1.00 1 d . . .
Si(1) Si 0.04485(14) 0.45779(12) 0.09898(5) 0.0387(5) Uani 1.00 1 d . . .
N(1) N -0.0580(3) 0.2496(3) 0.07985(13) 0.0322(14) Uani 1.00 1 d . . .
C(1) C -0.0223(5) 0.2738(5) 0.19790(17) 0.042(2) Uani 1.00 1 d . . .
C(2) C 0.0386(5) 0.3138(4) 0.1908(2) 0.042(2) Uani 1.00 1 d . . .
C(3) C 0.0999(4) 0.2674(5) 0.18555(17) 0.040(2) Uani 1.00 1 d . . .
C(4) C 0.0740(5) 0.1965(4) 0.19105(19) 0.040(2) Uani 1.00 1 d . . .
C(5) C -0.0009(5) 0.2015(5) 0.1991(2) 0.043(2) Uani 1.00 1 d . . .
C(6) C -0.0937(7) 0.3037(8) 0.2081(3) 0.072(3) Uani 1.00 1 d . . .
C(7) C 0.0450(8) 0.3941(5) 0.1900(2) 0.063(3) Uani 1.00 1 d . . .
C(8) C 0.1757(5) 0.2903(7) 0.1807(2) 0.059(3) Uani 1.00 1 d . . .
C(9) C 0.1203(6) 0.1327(5) 0.1938(2) 0.055(2) Uani 1.00 1 d . . .
C(10) C -0.0477(7) 0.1433(6) 0.2111(2) 0.059(2) Uani 1.00 1 d . . .
C(11) C 0.0946(4) 0.1637(4) 0.0677(2) 0.042(2) Uani 1.00 1 d . . .
C(12) C 0.0954(4) 0.2218(5) 0.0491(2) 0.040(2) Uani 1.00 1 d . . .
C(13) C 0.1403(4) 0.2757(4) 0.0607(2) 0.037(2) Uani 1.00 1 d . . .
C(14) C 0.1730(4) 0.2478(4) 0.08712(17) 0.0348(18) Uani 1.00 1 d . . .
C(15) C 0.1482(5) 0.1789(5) 0.09109(18) 0.042(2) Uani 1.00 1 d . . .
C(16) C 0.0575(6) 0.0936(6) 0.0630(3) 0.069(3) Uani 1.00 1 d . . .
C(17) C 0.0582(6) 0.2240(7) 0.0199(2) 0.061(3) Uani 1.00 1 d . . .
C(18) C 0.1595(6) 0.3433(6) 0.0456(2) 0.054(2) Uani 1.00 1 d . . .
C(19) C 0.2335(5) 0.2852(6) 0.1046(2) 0.053(2) Uani 1.00 1 d . . .
C(20) C 0.1742(6) 0.1261(7) 0.1130(3) 0.072(3) Uani 1.00 1 d . . .
C(21) C -0.1091(4) 0.2146(3) 0.09556(17) 0.0290(18) Uani 1.00 1 d . . .
C(22) C -0.1786(4) 0.2064(3) 0.08480(19) 0.0338(19) Uani 1.00 1 d . . .
C(23) C -0.1950(4) 0.2347(4) 0.05747(19) 0.0364(19) Uani 1.00 1 d . . .
C(24) C -0.1431(4) 0.2729(4) 0.04294(18) 0.0362(19) Uani 1.00 1 d . . .
C(25) C -0.0747(4) 0.2798(4) 0.05477(19) 0.0338(19) Uani 1.00 1 d . . .
C(26) C -0.0659(4) 0.0899(4) 0.1261(2) 0.038(2) Uani 1.00 1 d . . .
C(27) C -0.1058(4) 0.0496(4) 0.10616(18) 0.037(2) Uani 1.00 1 d . . .
C(28) C -0.0887(5) -0.0214(4) 0.1020(2) 0.047(2) Uani 1.00 1 d . . .
C(29) C -0.0326(6) -0.0531(4) 0.1163(2) 0.054(2) Uani 1.00 1 d . . .
C(30) C 0.0083(5) -0.0129(5) 0.1369(2) 0.046(2) Uani 1.00 1 d . . .
C(31) C -0.0085(5) 0.0563(4) 0.1403(2) 0.043(2) Uani 1.00 1 d . . .
C(32) C -0.1736(4) 0.1830(4) 0.15081(16) 0.0328(18) Uani 1.00 1 d . . .
C(33) C -0.2070(5) 0.2491(6) 0.1545(2) 0.053(2) Uani 1.00 1 d . . .
C(34) C -0.2761(5) 0.2533(7) 0.1673(2) 0.064(3) Uani 1.00 1 d . . .
C(35) C -0.3100(6) 0.1918(9) 0.1772(2) 0.069(3) Uani 1.00 1 d . . .
C(36) C -0.2763(7) 0.1263(8) 0.1745(2) 0.067(3) Uani 1.00 1 d . . .
C(37) C -0.2087(5) 0.1230(6) 0.1600(2) 0.052(2) Uani 1.00 1 d . . .
C(38) C 0.0023(4) 0.3251(4) 0.1235(2) 0.040(2) Uani 1.00 1 d . . .
C(39) C 0.0585(4) 0.3655(4) 0.11575(19) 0.0349(19) Uani 1.00 1 d . . .
C(40) C -0.0052(6) 0.5085(5) 0.1272(2) 0.052(2) Uani 1.00 1 d . . .
C(41) C -0.0113(6) 0.4559(5) 0.0652(2) 0.056(2) Uani 1.00 1 d . . .
C(42) C 0.1354(6) 0.5011(5) 0.0938(2) 0.056(2) Uani 1.00 1 d . . .
C(43) C 0.3649(4) 0.3571(4) 0.1878(2) 0.038(2) Uani 1.00 1 d . . .
C(44) C 0.3365(4) 0.3784(4) 0.1603(2) 0.038(2) Uani 1.00 1 d . . .
C(45) C 0.2910(5) 0.4362(4) 0.1564(2) 0.049(2) Uani 1.00 1 d . . .
C(46) C 0.2680(6) 0.4746(5) 0.1806(3) 0.060(3) Uani 1.00 1 d . . .
C(47) C 0.2953(7) 0.4574(5) 0.2078(3) 0.067(3) Uani 1.00 1 d . . .
C(48) C 0.3443(6) 0.3996(5) 0.2112(3) 0.059(3) Uani 1.00 1 d . . .
C(49) C 0.4481(4) 0.2616(4) 0.15966(19) 0.041(2) Uani 1.00 1 d . . .
C(50) C 0.4020(5) 0.2230(5) 0.1418(2) 0.050(2) Uani 1.00 1 d . . .
C(51) C 0.4226(6) 0.1998(5) 0.1143(2) 0.052(2) Uani 1.00 1 d . . .
C(52) C 0.4933(7) 0.2141(6) 0.1030(2) 0.059(3) Uani 1.00 1 d . . .
C(53) C 0.5401(5) 0.2500(5) 0.1214(2) 0.051(2) Uani 1.00 1 d . . .
C(54) C 0.5184(5) 0.2733(4) 0.1491(2) 0.043(2) Uani 1.00 1 d . . .
C(55) C 0.4924(5) 0.3155(5) 0.2109(2) 0.046(2) Uani 1.00 1 d . . .
C(56) C 0.5187(6) 0.3842(6) 0.2101(2) 0.061(3) Uani 1.00 1 d . . .
C(57) C 0.5857(8) 0.4051(8) 0.2232(3) 0.074(3) Uani 1.00 1 d . . .
C(58) C 0.6262(7) 0.3554(10) 0.2377(2) 0.075(4) Uani 1.00 1 d . . .
C(59) C 0.6017(6) 0.2880(7) 0.2395(2) 0.059(3) Uani 1.00 1 d . . .
C(60) C 0.5356(5) 0.2664(6) 0.2263(2) 0.050(2) Uani 1.00 1 d . . .
C(61) C 0.3778(5) 0.2239(4) 0.2091(2) 0.043(2) Uani 1.00 1 d . . .
C(62) C 0.3221(5) 0.2330(5) 0.2283(2) 0.051(2) Uani 1.00 1 d . . .
C(63) C 0.2891(6) 0.1766(7) 0.2436(2) 0.063(3) Uani 1.00 1 d . . .
C(64) C 0.3134(9) 0.1084(8) 0.2388(3) 0.075(4) Uani 1.00 1 d . . .
C(65) C 0.3678(11) 0.0974(6) 0.2197(4) 0.087(5) Uani 1.00 1 d . . .
C(66) C 0.4004(8) 0.1528(6) 0.2051(2) 0.061(3) Uani 1.00 1 d . . .
C(67) C 0.7764(4) 0.5285(4) 0.0385(2) 0.0340(19) Uani 1.00 1 d . . .
C(68) C 0.8209(4) 0.5869(4) 0.0329(2) 0.037(2) Uani 1.00 1 d . . .
C(69) C 0.8580(5) 0.6240(4) 0.0560(2) 0.052(2) Uani 1.00 1 d . . .
C(70) C 0.8502(5) 0.6029(5) 0.0841(3) 0.058(3) Uani 1.00 1 d . . .
C(71) C 0.8063(5) 0.5443(6) 0.0904(2) 0.053(2) Uani 1.00 1 d . . .
C(72) C 0.7712(4) 0.5095(4) 0.0677(2) 0.041(2) Uani 1.00 1 d . . .
C(73) C 0.7049(4) 0.5404(4) -0.01310(19) 0.0318(19) Uani 1.00 1 d . . .
C(74) C 0.7022(4) 0.5271(4) -0.04307(19) 0.036(2) Uani 1.00 1 d . . .
C(75) C 0.6703(5) 0.5727(5) -0.0626(2) 0.048(2) Uani 1.00 1 d . . .
C(76) C 0.6382(5) 0.6361(5) -0.0524(2) 0.046(2) Uani 1.00 1 d . . .
C(77) C 0.6395(4) 0.6512(4) -0.0235(2) 0.044(2) Uani 1.00 1 d . . .
C(78) C 0.6715(4) 0.6039(4) -0.0040(2) 0.043(2) Uani 1.00 1 d . . .
C(79) C 0.6696(4) 0.4372(3) 0.02315(16) 0.0286(18) Uani 1.00 1 d . . .
C(80) C 0.6824(4) 0.3737(4) 0.0403(2) 0.036(2) Uani 1.00 1 d . . .
C(81) C 0.6266(5) 0.3345(4) 0.05145(18) 0.037(2) Uani 1.00 1 d . . .
C(82) C 0.5551(5) 0.3550(4) 0.0489(2) 0.040(2) Uani 1.00 1 d . . .
C(83) C 0.5394(4) 0.4160(4) 0.0329(2) 0.039(2) Uani 1.00 1 d . . .
C(84) C 0.5956(4) 0.4563(4) 0.02111(19) 0.037(2) Uani 1.00 1 d . . .
C(85) C 0.7985(4) 0.4317(3) -0.00433(16) 0.0301(18) Uani 1.00 1 d . . .
C(86) C 0.7754(4) 0.3752(4) -0.0218(2) 0.038(2) Uani 1.00 1 d . . .
C(87) C 0.8254(5) 0.3313(4) -0.03566(18) 0.041(2) Uani 1.00 1 d . . .
C(88) C 0.8989(5) 0.3417(5) -0.03298(19) 0.044(2) Uani 1.00 1 d . . .
C(89) C 0.9241(5) 0.3972(5) -0.0158(2) 0.047(2) Uani 1.00 1 d . . .
C(90) C 0.8734(4) 0.4414(4) -0.00186(19) 0.036(2) Uani 1.00 1 d . . .
B(1) B 0.4199(5) 0.2900(5) 0.1917(2) 0.039(2) Uani 1.00 1 d . . .
B(2) B 0.7379(4) 0.4846(4) 0.0114(2) 0.031(2) Uani 1.00 1 d . . .
H(1) H -0.0941 0.3538 0.2069 0.086 Uiso 1.00 1 c R . .
H(2) H -0.1007 0.2897 0.2278 0.086 Uiso 1.00 1 c R . .
H(3) H -0.1318 0.2850 0.1964 0.086 Uiso 1.00 1 c R . .
H(4) H 0.0936 0.4066 0.1851 0.076 Uiso 1.00 1 c R . .
H(5) H 0.0329 0.4133 0.2085 0.076 Uiso 1.00 1 c R . .
H(6) H 0.0129 0.4124 0.1756 0.076 Uiso 1.00 1 c R . .
H(7) H 0.2061 0.2498 0.1794 0.071 Uiso 1.00 1 c R . .
H(8) H 0.1910 0.3188 0.1966 0.071 Uiso 1.00 1 c R . .
H(9) H 0.1788 0.3166 0.1631 0.071 Uiso 1.00 1 c R . .
H(10) H 0.0918 0.0932 0.1996 0.066 Uiso 1.00 1 c R . .
H(11) H 0.1565 0.1415 0.2081 0.066 Uiso 1.00 1 c R . .
H(12) H 0.1429 0.1232 0.1756 0.066 Uiso 1.00 1 c R . .
H(13) H -0.0927 0.1623 0.2176 0.071 Uiso 1.00 1 c R . .
H(14) H -0.0239 0.1209 0.2270 0.071 Uiso 1.00 1 c R . .
H(15) H -0.0564 0.1097 0.1961 0.071 Uiso 1.00 1 c R . .
H(16) H 0.0651 0.0597 0.0780 0.083 Uiso 1.00 1 c R . .
H(17) H 0.0748 0.0752 0.0450 0.083 Uiso 1.00 1 c R . .
H(18) H 0.0071 0.1037 0.0614 0.083 Uiso 1.00 1 c R . .
H(19) H 0.0358 0.1795 0.0167 0.073 Uiso 1.00 1 c R . .
H(20) H 0.0926 0.2329 0.0049 0.073 Uiso 1.00 1 c R . .
H(21) H 0.0221 0.2600 0.0198 0.073 Uiso 1.00 1 c R . .
H(22) H 0.1325 0.3465 0.0280 0.065 Uiso 1.00 1 c R . .
H(23) H 0.2100 0.3455 0.0414 0.064 Uiso 1.00 1 c R . .
H(24) H 0.1467 0.3815 0.0580 0.064 Uiso 1.00 1 c R . .
H(25) H 0.2435 0.3302 0.0963 0.064 Uiso 1.00 1 c R . .
H(26) H 0.2761 0.2568 0.1039 0.064 Uiso 1.00 1 c R . .
H(27) H 0.2186 0.2909 0.1243 0.064 Uiso 1.00 1 c R . .
H(28) H 0.2088 0.1481 0.1254 0.086 Uiso 1.00 1 c R . .
H(29) H 0.1964 0.0873 0.1033 0.086 Uiso 1.00 1 c R . .
H(30) H 0.1344 0.1096 0.1243 0.086 Uiso 1.00 1 c R . .
H(31) H -0.2147 0.1814 0.0954 0.040 Uiso 1.00 1 c R . .
H(32) H -0.2421 0.2286 0.0494 0.044 Uiso 1.00 1 c R . .
H(33) H -0.1534 0.2925 0.0243 0.043 Uiso 1.00 1 c R . .
H(34) H -0.0396 0.3081 0.0451 0.040 Uiso 1.00 1 c R . .
H(35) H -0.1444 0.0707 0.0955 0.044 Uiso 1.00 1 c R . .
H(36) H -0.1161 -0.0482 0.0884 0.056 Uiso 1.00 1 c R . .
H(37) H -0.0213 -0.1013 0.1129 0.065 Uiso 1.00 1 c R . .
H(38) H 0.0464 -0.0352 0.1474 0.055 Uiso 1.00 1 c R . .
H(39) H 0.0209 0.0830 0.1533 0.051 Uiso 1.00 1 c R . .
H(40) H -0.1819 0.2910 0.1492 0.064 Uiso 1.00 1 c R . .
H(41) H -0.3020 0.2967 0.1677 0.077 Uiso 1.00 1 c R . .
H(42) H -0.3553 0.1951 0.1871 0.083 Uiso 1.00 1 c R . .
H(43) H -0.3000 0.0843 0.1806 0.080 Uiso 1.00 1 c R . .
H(44) H -0.1847 0.0787 0.1584 0.063 Uiso 1.00 1 c R . .
H(45) H -0.0450 0.3412 0.1183 0.048 Uiso 1.00 1 c R . .
H(46) H 0.0938 0.3668 0.1309 0.042 Uiso 1.00 1 c R . .
H(47) H -0.0561 0.5028 0.1247 0.062 Uiso 1.00 1 c R . .
H(48) H 0.0070 0.5571 0.1258 0.062 Uiso 1.00 1 c R . .
H(49) H 0.0086 0.4911 0.1459 0.062 Uiso 1.00 1 c R . .
H(50) H 0.0203 0.4512 0.0489 0.067 Uiso 1.00 1 c R . .
H(51) H -0.0380 0.4986 0.0635 0.067 Uiso 1.00 1 c R . .
H(52) H -0.0440 0.4171 0.0657 0.067 Uiso 1.00 1 c R . .
H(53) H 0.1481 0.5264 0.1109 0.068 Uiso 1.00 1 c R . .
H(54) H 0.1333 0.5328 0.0777 0.068 Uiso 1.00 1 c R . .
H(55) H 0.1710 0.4659 0.0901 0.067 Uiso 1.00 1 c R . .
H(56) H 0.3506 0.3527 0.1434 0.045 Uiso 1.00 1 c R . .
H(57) H 0.2740 0.4483 0.1375 0.059 Uiso 1.00 1 c R . .
H(58) H 0.2357 0.5134 0.1786 0.071 Uiso 1.00 1 c R . .
H(59) H 0.2799 0.4827 0.2246 0.081 Uiso 1.00 1 c R . .
H(60) H 0.3647 0.3897 0.2298 0.071 Uiso 1.00 1 c R . .
H(61) H 0.3542 0.2125 0.1483 0.060 Uiso 1.00 1 c R . .
H(62) H 0.3898 0.1743 0.1022 0.062 Uiso 1.00 1 c R . .
H(63) H 0.5087 0.1984 0.0843 0.071 Uiso 1.00 1 c R . .
H(64) H 0.5875 0.2614 0.1147 0.061 Uiso 1.00 1 c R . .
H(65) H 0.5527 0.2972 0.1610 0.052 Uiso 1.00 1 c R . .
H(66) H 0.4937 0.4194 0.1993 0.073 Uiso 1.00 1 c R . .
H(67) H 0.5996 0.4534 0.2233 0.088 Uiso 1.00 1 c R . .
H(68) H 0.6725 0.3679 0.2453 0.090 Uiso 1.00 1 c R . .
H(69) H 0.6287 0.2545 0.2505 0.071 Uiso 1.00 1 c R . .
H(70) H 0.5209 0.2186 0.2281 0.060 Uiso 1.00 1 c R . .
H(71) H 0.3045 0.2796 0.2312 0.061 Uiso 1.00 1 c R . .
H(72) H 0.2502 0.1857 0.2567 0.076 Uiso 1.00 1 c R . .
H(73) H 0.2920 0.0702 0.2491 0.090 Uiso 1.00 1 c R . .
H(74) H 0.3841 0.0504 0.2165 0.104 Uiso 1.00 1 c R . .
H(75) H 0.4398 0.1433 0.1923 0.073 Uiso 1.00 1 c R . .
H(76) H 0.8275 0.6025 0.0134 0.044 Uiso 1.00 1 c R . .
H(77) H 0.8882 0.6631 0.0514 0.062 Uiso 1.00 1 c R . .
H(78) H 0.8750 0.6285 0.0989 0.070 Uiso 1.00 1 c R . .
H(79) H 0.8001 0.5303 0.1101 0.064 Uiso 1.00 1 c R . .
H(80) H 0.7425 0.4695 0.0726 0.049 Uiso 1.00 1 c R . .
H(81) H 0.7239 0.4850 -0.0502 0.043 Uiso 1.00 1 c R . .
H(82) H 0.6691 0.5613 -0.0827 0.058 Uiso 1.00 1 c R . .
H(83) H 0.6153 0.6674 -0.0657 0.056 Uiso 1.00 1 c R . .
H(84) H 0.6192 0.6940 -0.0165 0.053 Uiso 1.00 1 c R . .
H(85) H 0.6701 0.6154 0.0161 0.052 Uiso 1.00 1 c R . .
H(86) H 0.7310 0.3582 0.0432 0.043 Uiso 1.00 1 c R . .
H(87) H 0.6381 0.2920 0.0615 0.045 Uiso 1.00 1 c R . .
H(88) H 0.5175 0.3277 0.0575 0.047 Uiso 1.00 1 c R . .
H(89) H 0.4905 0.4309 0.0305 0.047 Uiso 1.00 1 c R . .
H(90) H 0.5836 0.4977 0.0105 0.044 Uiso 1.00 1 c R . .
H(91) H 0.7250 0.3667 -0.0247 0.046 Uiso 1.00 1 c R . .
H(92) H 0.8082 0.2931 -0.0472 0.049 Uiso 1.00 1 c R . .
H(93) H 0.9315 0.3105 -0.0426 0.053 Uiso 1.00 1 c R . .
H(94) H 0.9750 0.4049 -0.0140 0.057 Uiso 1.00 1 c R . .
H(95) H 0.8914 0.4789 0.0098 0.043 Uiso 1.00 1 c R . .

loop_
_atom_site_aniso_label
_atom_site_aniso_U_11
_atom_site_aniso_U_22
_atom_site_aniso_U_33
_atom_site_aniso_U_12
_atom_site_aniso_U_13
_atom_site_aniso_U_23
Ir(1) 0.02265(16) 0.03461(17) 0.02184(16) -0.00164(10) 0.00019(9) 0.00125(11)
Ir(2) 0.02005(16) 0.03560(17) 0.02362(16) 0.00035(11) 0.00164(8) 0.00077(11)
P(1) 0.0239(9) 0.0369(9) 0.0282(9) 0.0007(7) 0.0001(7) 0.0021(7)
Si(1) 0.0364(11) 0.0364(10) 0.0431(12) 0.0005(9) 0.0004(9) 0.0060(8)
N(1) 0.031(3) 0.044(3) 0.021(2) -0.001(2) -0.008(2) -0.003(2)
C(1) 0.040(4) 0.073(5) 0.013(3) 0.001(4) -0.002(3) -0.005(3)
C(2) 0.047(5) 0.047(4) 0.032(4) -0.001(3) -0.000(3) 0.001(3)
C(3) 0.033(4) 0.061(4) 0.025(3) -0.002(3) -0.012(3) 0.006(3)
C(4) 0.037(4) 0.054(4) 0.029(4) -0.004(3) -0.005(3) -0.000(3)
C(5) 0.038(4) 0.062(5) 0.030(4) -0.006(3) 0.000(3) 0.001(3)
C(6) 0.052(6) 0.106(9) 0.057(6) 0.033(6) 0.003(5) -0.009(6)
C(7) 0.091(8) 0.050(5) 0.048(5) 0.007(5) -0.012(5) -0.024(4)
C(8) 0.035(4) 0.088(7) 0.054(6) -0.008(4) -0.006(4) -0.000(5)
C(9) 0.061(6) 0.055(5) 0.048(5) 0.006(4) -0.018(4) -0.000(4)
C(10) 0.074(7) 0.071(6) 0.031(4) -0.035(5) 0.004(4) 0.011(4)
C(11) 0.025(4) 0.050(4) 0.049(5) 0.001(3) 0.016(3) -0.004(3)
C(12) 0.026(3) 0.056(4) 0.039(4) -0.002(3) 0.001(3) -0.012(3)
C(13) 0.020(3) 0.050(4) 0.041(4) -0.001(2) 0.009(3) -0.007(3)
C(14) 0.027(3) 0.049(4) 0.029(3) -0.005(3) 0.003(2) -0.008(3)
C(15) 0.037(4) 0.072(5) 0.016(3) 0.008(4) 0.009(3) 0.005(3)
C(16) 0.049(6) 0.051(5) 0.108(10) -0.014(4) 0.028(6) -0.035(5)
C(17) 0.046(5) 0.099(8) 0.038(5) 0.009(5) -0.010(4) -0.019(4)
C(18) 0.049(5) 0.070(5) 0.043(5) 0.000(4) 0.017(4) 0.020(4)
C(19) 0.029(4) 0.097(7) 0.034(4) -0.005(4) -0.003(3) -0.009(4)
C(20) 0.042(5) 0.087(7) 0.086(8) 0.046(5) 0.027(5) 0.040(6)
C(21) 0.025(3) 0.026(3) 0.036(4) -0.001(2) -0.000(2) -0.003(2)
C(22) 0.025(3) 0.035(3) 0.041(4) 0.001(2) -0.003(3) -0.008(3)
C(23) 0.030(3) 0.042(3) 0.037(4) 0.002(3) -0.004(3) 0.003(3)
C(24) 0.035(4) 0.048(4) 0.025(3) 0.007(3) -0.003(3) 0.007(3)
C(25) 0.027(3) 0.041(3) 0.033(4) -0.001(2) 0.009(3) -0.006(3)
C(26) 0.030(4) 0.037(3) 0.048(4) 0.004(3) 0.002(3) 0.006(3)
C(27) 0.044(4) 0.039(3) 0.027(3) 0.001(3) -0.004(3) 0.000(3)
C(28) 0.051(5) 0.040(4) 0.048(5) -0.001(3) -0.010(4) -0.004(3)
C(29) 0.068(6) 0.034(3) 0.060(5) -0.002(3) -0.001(5) -0.002(3)
C(30) 0.045(5) 0.051(4) 0.042(4) 0.011(3) -0.007(4) 0.005(3)
C(31) 0.047(4) 0.048(4) 0.034(4) 0.005(3) -0.009(3) 0.005(3)
C(32) 0.037(4) 0.047(4) 0.014(3) -0.001(3) -0.001(3) -0.004(2)
C(33) 0.032(4) 0.073(6) 0.054(5) 0.006(3) -0.003(3) -0.009(5)
C(34) 0.039(4) 0.094(8) 0.059(6) 0.017(5) 0.004(4) -0.021(6)
C(35) 0.041(5) 0.134(11) 0.032(5) -0.004(6) 0.011(4) -0.005(5)
C(36) 0.049(6) 0.100(9) 0.052(6) -0.027(6) 0.010(4) 0.004(5)
C(37) 0.031(4) 0.073(5) 0.053(5) -0.009(4) 0.008(4) -0.004(4)
C(38) 0.036(4) 0.037(3) 0.047(4) 0.012(3) -0.004(3) 0.005(3)
C(39) 0.034(4) 0.032(3) 0.039(4) 0.002(2) -0.003(3) 0.000(3)
C(40) 0.065(6) 0.053(4) 0.038(4) 0.012(4) 0.005(4) 0.003(3)
C(41) 0.067(6) 0.056(5) 0.044(5) 0.012(4) -0.009(4) 0.011(3)
C(42) 0.059(6) 0.046(4) 0.064(6) -0.014(4) 0.006(4) 0.013(4)
C(43) 0.028(4) 0.046(4) 0.041(4) 0.000(3) 0.000(3) -0.002(3)
C(44) 0.031(4) 0.047(4) 0.036(4) -0.005(3) 0.002(3) -0.006(3)
C(45) 0.044(5) 0.048(4) 0.055(5) -0.007(3) -0.003(4) 0.005(4)
C(46) 0.049(5) 0.044(4) 0.086(8) 0.009(4) 0.006(5) 0.004(4)
C(47) 0.060(6) 0.047(5) 0.095(9) 0.011(4) 0.011(6) -0.016(5)
C(48) 0.058(6) 0.051(5) 0.068(7) 0.005(4) 0.012(5) -0.008(4)
C(49) 0.039(4) 0.051(4) 0.034(4) 0.007(3) -0.006(3) 0.005(3)
C(50) 0.045(5) 0.058(4) 0.047(5) 0.006(3) -0.009(4) -0.015(3)
C(51) 0.057(6) 0.053(4) 0.045(5) 0.011(4) -0.020(4) -0.014(4)
C(52) 0.065(7) 0.074(6) 0.039(4) 0.034(5) -0.002(4) -0.005(4)
C(53) 0.053(5) 0.062(5) 0.037(4) 0.010(4) 0.005(3) -0.001(4)
C(54) 0.052(5) 0.048(4) 0.030(3) 0.012(3) -0.005(3) 0.000(3)
C(55) 0.042(4) 0.065(5) 0.030(4) 0.008(4) -0.001(3) -0.002(3)
C(56) 0.057(6) 0.078(6) 0.048(5) -0.022(5) -0.018(4) 0.001(4)
C(57) 0.067(7) 0.093(8) 0.060(7) -0.025(6) -0.020(6) -0.006(6)
C(58) 0.044(6) 0.131(12) 0.050(6) -0.020(6) -0.009(5) -0.018(6)
C(59) 0.038(5) 0.102(8) 0.037(5) 0.008(5) -0.004(4) -0.005(4)
C(60) 0.044(4) 0.077(6) 0.030(4) 0.014(4) 0.001(3) 0.001(4)
C(61) 0.046(4) 0.049(4) 0.035(4) -0.003(3) -0.012(3) 0.001(3)
C(62) 0.042(4) 0.067(5) 0.044(4) -0.005(4) -0.014(4) 0.009(4)
C(63) 0.044(5) 0.088(8) 0.058(6) -0.017(5) -0.019(5) 0.022(5)
C(64) 0.092(10) 0.090(9) 0.043(6) -0.044(7) -0.022(7) 0.015(5)
C(65) 0.123(13) 0.046(5) 0.091(11) -0.023(6) -0.045(11) 0.005(5)
C(66) 0.096(8) 0.056(5) 0.032(4) 0.003(5) -0.020(5) -0.002(3)
C(67) 0.025(3) 0.037(3) 0.041(4) 0.002(2) -0.008(3) -0.007(3)
C(68) 0.037(4) 0.038(3) 0.035(4) -0.004(3) -0.009(3) -0.004(3)
C(69) 0.035(4) 0.040(4) 0.080(8) 0.001(3) -0.019(4) -0.009(4)
C(70) 0.035(4) 0.057(5) 0.083(9) 0.013(4) -0.019(5) -0.027(5)
C(71) 0.033(4) 0.080(6) 0.046(5) 0.004(4) -0.005(3) -0.025(4)
C(72) 0.029(4) 0.053(4) 0.040(4) -0.004(3) 0.002(3) -0.009(3)
C(73) 0.023(3) 0.034(3) 0.038(4) -0.001(2) 0.001(3) 0.001(3)
C(74) 0.032(4) 0.041(3) 0.036(4) -0.005(3) -0.000(3) 0.007(3)
C(75) 0.038(4) 0.051(4) 0.055(5) -0.006(3) 0.000(4) 0.009(4)
C(76) 0.032(4) 0.053(4) 0.053(6) 0.005(3) -0.001(3) 0.024(4)
C(77) 0.027(4) 0.040(4) 0.065(6) 0.002(3) 0.003(4) 0.012(3)
C(78) 0.025(4) 0.031(3) 0.074(6) -0.002(2) 0.004(4) 0.005(3)
C(79) 0.032(3) 0.035(3) 0.019(3) 0.003(2) -0.002(2) -0.001(2)
C(80) 0.034(4) 0.032(3) 0.041(4) 0.000(3) -0.003(3) 0.002(3)
C(81) 0.049(5) 0.035(3) 0.027(3) 0.000(3) 0.003(3) 0.003(2)
C(82) 0.038(4) 0.041(4) 0.040(4) -0.007(3) 0.003(3) -0.003(3)
C(83) 0.031(4) 0.048(4) 0.040(4) -0.002(3) -0.002(3) 0.006(3)
C(84) 0.028(3) 0.044(3) 0.039(4) -0.004(3) -0.006(3) 0.005(3)
C(85) 0.036(4) 0.034(3) 0.020(3) 0.001(2) 0.004(3) 0.007(2)
C(86) 0.028(3) 0.036(3) 0.050(5) 0.005(2) -0.004(3) -0.001(3)
C(87) 0.057(5) 0.044(4) 0.022(3) 0.011(3) 0.001(3) -0.005(3)
C(88) 0.051(5) 0.056(4) 0.026(4) 0.013(3) 0.013(3) -0.002(3)
C(89) 0.038(4) 0.056(5) 0.047(5) 0.010(3) 0.007(4) 0.006(4)
C(90) 0.030(4) 0.043(4) 0.035(4) 0.001(3) 0.002(3) 0.002(3)
B(1) 0.040(5) 0.045(4) 0.032(4) 0.010(3) -0.008(4) -0.002(3)
B(2) 0.027(4) 0.029(3) 0.036(4) -0.003(3) -0.007(3) -0.002(3)

loop_
_atom_type_symbol
_atom_type_description
_atom_type_scat_dispersion_real
_atom_type_scat_dispersion_imag
_atom_type_scat_source
C C 0.003 0.002
;
International Tables for Crystallography
(1992, Vol. C, Tables 4.2.6.8 and 6.1.1.4)
;
H H 0.000 0.000
;
International Tables for Crystallography
(1992, Vol. C, Table 6.1.1.4)
;
P P 0.102 0.094
;
International Tables for Crystallography
(1992, Vol. C, Tables 4.2.6.8 and 6.1.1.4)
;
B B 0.001 0.001
;
International Tables for Crystallography
(1992, Vol. C, Tables 4.2.6.8 and 6.1.1.4)
;
Ir Ir -1.444 7.990
;
International Tables for Crystallography
(1992, Vol. C, Tables 4.2.6.8 and 6.1.1.4)
;
N N 0.006 0.003
;
International Tables for Crystallography
(1992, Vol. C, Tables 4.2.6.8 and 6.1.1.4)
;
Si Si 0.082 0.070
;
International Tables for Crystallography
(1992, Vol. C, Tables 4.2.6.8 and 6.1.1.4)
;

loop_
_geom_angle_atom_site_label_1
_geom_angle_atom_site_label_2
_geom_angle_atom_site_label_3
_geom_angle
_geom_angle_publ_flag
_geom_angle_site_symmetry_1
_geom_angle_site_symmetry_2
_geom_angle_site_symmetry_3
Ir(2) Ir(1) P(1) 82.36(4) yes . . .
Ir(2) Ir(1) C(1) 161.1(2) yes . . .
Ir(2) Ir(1) C(2) 128.2(2) yes . . .
Ir(2) Ir(1) C(3) 112.7(2) yes . . .
Ir(2) Ir(1) C(4) 126.0(2) yes . . .
Ir(2) Ir(1) C(5) 158.9(2) yes . . .
Ir(2) Ir(1) C(38) 49.2(2) yes . . .
P(1) Ir(1) C(1) 109.0(2) yes . . .
P(1) Ir(1) C(2) 143.5(2) yes . . .
P(1) Ir(1) C(3) 157.6(2) yes . . .
P(1) Ir(1) C(4) 121.0(2) yes . . .
P(1) Ir(1) C(5) 98.8(2) yes . . .
P(1) Ir(1) C(38) 94.1(2) yes . . .
C(1) Ir(1) C(2) 36.2(3) yes . . .
C(1) Ir(1) C(3) 61.8(3) yes . . .
C(1) Ir(1) C(4) 61.8(3) yes . . .
C(1) Ir(1) C(5) 37.2(3) yes . . .
C(1) Ir(1) C(38) 113.5(3) yes . . .
C(2) Ir(1) C(3) 37.1(3) yes . . .
C(2) Ir(1) C(4) 61.1(3) yes . . .
C(2) Ir(1) C(5) 60.5(3) yes . . .
C(2) Ir(1) C(38) 94.0(3) yes . . .
C(3) Ir(1) C(4) 36.7(3) yes . . .
C(3) Ir(1) C(5) 61.1(3) yes . . .
C(3) Ir(1) C(38) 108.3(3) yes . . .
C(4) Ir(1) C(5) 36.5(3) yes . . .
C(4) Ir(1) C(38) 144.6(3) yes . . .
C(5) Ir(1) C(38) 150.6(3) yes . . .
Ir(1) Ir(2) N(1) 88.78(15) yes . . .
Ir(1) Ir(2) C(11) 124.5(2) yes . . .
Ir(1) Ir(2) C(12) 161.2(2) yes . . .
Ir(1) Ir(2) C(13) 150.6(2) yes . . .
Ir(1) Ir(2) C(14) 114.8(2) yes . . .
Ir(1) Ir(2) C(15) 103.8(2) yes . . .
Ir(1) Ir(2) C(38) 45.7(2) yes . . .
Ir(1) Ir(2) C(39) 69.6(2) yes . . .
N(1) Ir(2) C(11) 98.3(2) yes . . .
N(1) Ir(2) C(12) 92.9(2) yes . . .
N(1) Ir(2) C(13) 119.4(2) yes . . .
N(1) Ir(2) C(14) 155.8(2) yes . . .
N(1) Ir(2) C(15) 135.4(3) yes . . .
N(1) Ir(2) C(38) 76.4(2) yes . . .
N(1) Ir(2) C(39) 99.6(2) yes . . .
C(11) Ir(2) C(12) 36.8(3) yes . . .
C(11) Ir(2) C(13) 63.6(3) yes . . .
C(11) Ir(2) C(14) 64.6(3) yes . . .
C(11) Ir(2) C(15) 39.7(3) yes . . .
C(11) Ir(2) C(38) 168.1(3) yes . . .
C(11) Ir(2) C(39) 157.5(3) yes . . .
C(12) Ir(2) C(13) 37.3(3) yes . . .
C(12) Ir(2) C(14) 63.0(2) yes . . .
C(12) Ir(2) C(15) 62.6(3) yes . . .
C(12) Ir(2) C(38) 152.5(3) yes . . .
C(12) Ir(2) C(39) 128.3(3) yes . . .
C(13) Ir(2) C(14) 38.7(3) yes . . .
C(13) Ir(2) C(15) 63.2(3) yes . . .
C(13) Ir(2) C(38) 128.3(3) yes . . .
C(13) Ir(2) C(39) 95.5(3) yes . . .
C(14) Ir(2) C(15) 37.1(3) yes . . .
C(14) Ir(2) C(38) 123.5(3) yes . . .
C(14) Ir(2) C(39) 94.0(3) yes . . .
C(15) Ir(2) C(38) 140.8(3) yes . . .
C(15) Ir(2) C(39) 124.9(3) yes . . .
C(38) Ir(2) C(39) 33.7(2) yes . . .
Ir(1) P(1) C(21) 112.9(2) yes . . .
Ir(1) P(1) C(26) 114.2(2) yes . . .
Ir(1) P(1) C(32) 118.6(2) yes . . .
C(21) P(1) C(26) 102.5(3) yes . . .
C(21) P(1) C(32) 101.9(3) yes . . .
C(26) P(1) C(32) 104.8(3) yes . . .
C(39) Si(1) C(40) 104.8(4) yes . . .
C(39) Si(1) C(41) 112.8(4) yes . . .
C(39) Si(1) C(42) 109.5(4) yes . . .
C(40) Si(1) C(41) 108.5(5) yes . . .
C(40) Si(1) C(42) 107.6(5) yes . . .
C(41) Si(1) C(42) 113.2(5) yes . . .
Ir(2) N(1) C(21) 121.7(4) yes . . .
Ir(2) N(1) C(25) 117.4(5) yes . . .
C(21) N(1) C(25) 120.8(6) yes . . .
Ir(1) C(1) C(2) 73.7(5) yes . . .
Ir(1) C(1) C(5) 73.3(5) yes . . .
Ir(1) C(1) C(6) 127.6(7) yes . . .
C(2) C(1) C(5) 108.1(8) yes . . .
C(2) C(1) C(6) 124.7(10) yes . . .
C(5) C(1) C(6) 126.2(9) yes . . .
Ir(1) C(2) C(1) 70.1(5) yes . . .
Ir(1) C(2) C(3) 72.8(4) yes . . .
Ir(1) C(2) C(7) 126.2(6) yes . . .
C(1) C(2) C(3) 109.5(8) yes . . .
C(1) C(2) C(7) 127.6(10) yes . . .
C(3) C(2) C(7) 122.8(9) yes . . .
Ir(1) C(3) C(2) 70.1(5) yes . . .
Ir(1) C(3) C(4) 71.7(4) yes . . .
Ir(1) C(3) C(8) 130.7(6) yes . . .
C(2) C(3) C(4) 106.2(7) yes . . .
C(2) C(3) C(8) 125.4(9) yes . . .
C(4) C(3) C(8) 127.5(9) yes . . .
Ir(1) C(4) C(3) 71.5(4) yes . . .
Ir(1) C(4) C(5) 70.4(5) yes . . .
Ir(1) C(4) C(9) 132.8(6) yes . . .
C(3) C(4) C(5) 107.4(8) yes . . .
C(3) C(4) C(9) 125.7(8) yes . . .
C(5) C(4) C(9) 125.8(8) yes . . .
Ir(1) C(5) C(1) 69.5(4) yes . . .
Ir(1) C(5) C(4) 73.1(5) yes . . .
Ir(1) C(5) C(10) 129.8(6) yes . . .
C(1) C(5) C(4) 108.7(8) yes . . .
C(1) C(5) C(10) 124.1(9) yes . . .
C(4) C(5) C(10) 126.7(9) yes . . .
Ir(2) C(11) C(12) 73.8(5) yes . . .
Ir(2) C(11) C(15) 71.3(5) yes . . .
Ir(2) C(11) C(16) 127.6(7) yes . . .
C(12) C(11) C(15) 106.4(7) yes . . .
C(12) C(11) C(16) 128.0(9) yes . . .
C(15) C(11) C(16) 124.9(9) yes . . .
Ir(2) C(12) C(11) 69.4(5) yes . . .
Ir(2) C(12) C(13) 70.3(5) yes . . .
Ir(2) C(12) C(17) 130.7(6) yes . . .
C(11) C(12) C(13) 110.4(8) yes . . .
C(11) C(12) C(17) 124.2(9) yes . . .
C(13) C(12) C(17) 125.3(9) yes . . .
Ir(2) C(13) C(12) 72.4(5) yes . . .
Ir(2) C(13) C(14) 69.8(4) yes . . .
Ir(2) C(13) C(18) 130.7(6) yes . . .
C(12) C(13) C(14) 106.9(7) yes . . .
C(12) C(13) C(18) 125.5(8) yes . . .
C(14) C(13) C(18) 126.9(7) yes . . .
Ir(2) C(14) C(13) 71.5(4) yes . . .
Ir(2) C(14) C(15) 72.4(5) yes . . .
Ir(2) C(14) C(19) 128.9(6) yes . . .
C(13) C(14) C(15) 108.4(7) yes . . .
C(13) C(14) C(19) 124.2(7) yes . . .
C(15) C(14) C(19) 126.8(8) yes . . .
Ir(2) C(15) C(11) 69.1(5) yes . . .
Ir(2) C(15) C(14) 70.4(5) yes . . .
Ir(2) C(15) C(20) 129.7(7) yes . . .
C(11) C(15) C(14) 107.6(7) yes . . .
C(11) C(15) C(20) 124.6(9) yes . . .
C(14) C(15) C(20) 127.6(8) yes . . .
P(1) C(21) N(1) 118.9(5) yes . . .
P(1) C(21) C(22) 120.6(6) yes . . .
N(1) C(21) C(22) 120.4(7) yes . . .
C(21) C(22) C(23) 118.5(7) yes . . .
C(22) C(23) C(24) 119.3(7) yes . . .
C(23) C(24) C(25) 119.6(7) yes . . .
N(1) C(25) C(24) 121.0(7) yes . . .
P(1) C(26) C(27) 122.2(6) yes . . .
P(1) C(26) C(31) 120.9(6) yes . . .
C(27) C(26) C(31) 116.9(7) yes . . .
C(26) C(27) C(28) 119.8(8) yes . . .
C(27) C(28) C(29) 122.1(9) yes . . .
C(28) C(29) C(30) 118.8(8) yes . . .
C(29) C(30) C(31) 118.2(9) yes . . .
C(26) C(31) C(30) 124.0(8) yes . . .
P(1) C(32) C(33) 116.7(6) yes . . .
P(1) C(32) C(37) 123.5(6) yes . . .
C(33) C(32) C(37) 119.7(8) yes . . .
C(32) C(33) C(34) 119.8(10) yes . . .
C(33) C(34) C(35) 119.6(12) yes . . .
C(34) C(35) C(36) 121.1(11) yes . . .
C(35) C(36) C(37) 118.2(12) yes . . .
C(32) C(37) C(36) 121.4(10) yes . . .
Ir(1) C(38) Ir(2) 85.2(2) yes . . .
Ir(1) C(38) C(39) 124.4(6) yes . . .
Ir(2) C(38) C(39) 81.2(5) yes . . .
Ir(2) C(39) Si(1) 130.0(4) yes . . .
Ir(2) C(39) C(38) 65.1(4) yes . . .
Si(1) C(39) C(38) 121.7(6) yes . . .
C(44) C(43) C(48) 114.8(8) yes . . .
C(44) C(43) B(1) 122.9(7) yes . . .
C(48) C(43) B(1) 122.3(8) yes . . .
C(43) C(44) C(45) 123.9(8) yes . . .
C(44) C(45) C(46) 119.6(10) yes . . .
C(45) C(46) C(47) 119.0(10) yes . . .
C(46) C(47) C(48) 120.5(12) yes . . .
C(43) C(48) C(47) 122.0(12) yes . . .
C(50) C(49) C(54) 116.3(8) yes . . .
C(50) C(49) B(1) 120.4(8) yes . . .
C(54) C(49) B(1) 123.3(7) yes . . .
C(49) C(50) C(51) 122.5(9) yes . . .
C(50) C(51) C(52) 121.2(10) yes . . .
C(51) C(52) C(53) 116.0(10) yes . . .
C(52) C(53) C(54) 122.1(9) yes . . .
C(49) C(54) C(53) 121.8(8) yes . . .
C(56) C(55) C(60) 115.8(9) yes . . .
C(56) C(55) B(1) 122.3(8) yes . . .
C(60) C(55) B(1) 121.5(8) yes . . .
C(55) C(56) C(57) 123.3(11) yes . . .
C(56) C(57) C(58) 118.8(13) yes . . .
C(57) C(58) C(59) 119.7(12) yes . . .
C(58) C(59) C(60) 122.1(11) yes . . .
C(55) C(60) C(59) 120.3(10) yes . . .
C(62) C(61) C(66) 114.9(9) yes . . .
C(62) C(61) B(1) 124.1(8) yes . . .
C(66) C(61) B(1) 120.9(8) yes . . .
C(61) C(62) C(63) 123.1(10) yes . . .
C(62) C(63) C(64) 119.2(11) yes . . .
C(63) C(64) C(65) 119.3(13) yes . . .
C(64) C(65) C(66) 121.2(13) yes . . .
C(61) C(66) C(65) 122.2(12) yes . . .
C(68) C(67) C(72) 114.8(7) yes . . .
C(68) C(67) B(2) 120.8(7) yes . . .
C(72) C(67) B(2) 124.3(7) yes . . .
C(67) C(68) C(69) 122.0(8) yes . . .
C(68) C(69) C(70) 120.2(8) yes . . .
C(69) C(70) C(71) 119.3(11) yes . . .
C(70) C(71) C(72) 119.2(10) yes . . .
C(67) C(72) C(71) 124.5(8) yes . . .
C(74) C(73) C(78) 115.3(8) yes . . .
C(74) C(73) B(2) 124.4(6) yes . . .
C(78) C(73) B(2) 120.1(7) yes . . .
C(73) C(74) C(75) 122.8(8) yes . . .
C(74) C(75) C(76) 119.8(9) yes . . .
C(75) C(76) C(77) 119.5(9) yes . . .
C(76) C(77) C(78) 119.9(8) yes . . .
C(73) C(78) C(77) 122.7(10) yes . . .
C(80) C(79) C(84) 113.7(7) yes . . .
C(80) C(79) B(2) 120.6(6) yes . . .
C(84) C(79) B(2) 125.3(6) yes . . .
C(79) C(80) C(81) 122.1(7) yes . . .
C(80) C(81) C(82) 122.1(7) yes . . .
C(81) C(82) C(83) 118.3(8) yes . . .
C(82) C(83) C(84) 120.3(8) yes . . .
C(79) C(84) C(83) 123.3(7) yes . . .
C(86) C(85) C(90) 116.5(7) yes . . .
C(86) C(85) B(2) 120.3(7) yes . . .
C(90) C(85) B(2) 123.2(6) yes . . .
C(85) C(86) C(87) 121.1(8) yes . . .
C(86) C(87) C(88) 121.6(8) yes . . .
C(87) C(88) C(89) 119.1(8) yes . . .
C(88) C(89) C(90) 119.1(9) yes . . .
C(85) C(90) C(89) 122.6(7) yes . . .
C(43) B(1) C(49) 110.6(7) yes . . .
C(43) B(1) C(55) 109.0(7) yes . . .
C(43) B(1) C(61) 110.5(7) yes . . .
C(49) B(1) C(55) 108.2(7) yes . . .
C(49) B(1) C(61) 109.0(7) yes . . .
C(55) B(1) C(61) 109.5(7) yes . . .
C(67) B(2) C(73) 110.2(5) yes . . .
C(67) B(2) C(79) 111.0(6) yes . . .
C(67) B(2) C(85) 110.0(6) yes . . .
C(73) B(2) C(79) 107.0(6) yes . . .
C(73) B(2) C(85) 109.6(6) yes . . .
C(79) B(2) C(85) 109.0(5) yes . . .
C(1) C(6) H(1) 111.4 no . . .
C(1) C(6) H(2) 107.9 no . . .
C(1) C(6) H(3) 109.0 no . . .
H(1) C(6) H(2) 109.5 no . . .
H(1) C(6) H(3) 109.5 no . . .
H(2) C(6) H(3) 109.5 no . . .
C(2) C(7) H(4) 109.0 no . . .
C(2) C(7) H(5) 110.0 no . . .
C(2) C(7) H(6) 109.5 no . . .
H(4) C(7) H(5) 109.5 no . . .
H(4) C(7) H(6) 109.4 no . . .
H(5) C(7) H(6) 109.5 no . . .
C(3) C(8) H(7) 109.1 no . . .
C(3) C(8) H(8) 109.3 no . . .
C(3) C(8) H(9) 109.9 no . . .
H(7) C(8) H(8) 109.5 no . . .
H(7) C(8) H(9) 109.5 no . . .
H(8) C(8) H(9) 109.4 no . . .
C(4) C(9) H(10) 110.5 no . . .
C(4) C(9) H(11) 108.6 no . . .
C(4) C(9) H(12) 109.3 no . . .
H(10) C(9) H(11) 109.5 no . . .
H(10) C(9) H(12) 109.4 no . . .
H(11) C(9) H(12) 109.5 no . . .
C(5) C(10) H(13) 109.5 no . . .
C(5) C(10) H(14) 110.2 no . . .
C(5) C(10) H(15) 108.8 no . . .
H(13) C(10) H(14) 109.5 no . . .
H(13) C(10) H(15) 109.5 no . . .
H(14) C(10) H(15) 109.4 no . . .
C(11) C(16) H(16) 115.2 no . . .
C(11) C(16) H(17) 107.2 no . . .
C(11) C(16) H(18) 105.9 no . . .
H(16) C(16) H(17) 109.4 no . . .
H(16) C(16) H(18) 109.5 no . . .
H(17) C(16) H(18) 109.5 no . . .
C(12) C(17) H(19) 108.0 no . . .
C(12) C(17) H(20) 110.4 no . . .
C(12) C(17) H(21) 110.0 no . . .
H(19) C(17) H(20) 109.5 no . . .
H(19) C(17) H(21) 109.5 no . . .
H(20) C(17) H(21) 109.4 no . . .
C(13) C(18) H(22) 108.9 no . . .
C(13) C(18) H(23) 111.2 no . . .
C(13) C(18) H(24) 108.3 no . . .
H(22) C(18) H(23) 109.5 no . . .
H(22) C(18) H(24) 109.5 no . . .
H(23) C(18) H(24) 109.5 no . . .
C(14) C(19) H(25) 110.3 no . . .
C(14) C(19) H(26) 108.4 no . . .
C(14) C(19) H(27) 109.8 no . . .
H(25) C(19) H(26) 109.5 no . . .
H(25) C(19) H(27) 109.4 no . . .
H(26) C(19) H(27) 109.5 no . . .
C(15) C(20) H(28) 108.8 no . . .
C(15) C(20) H(29) 109.8 no . . .
C(15) C(20) H(30) 109.9 no . . .
H(28) C(20) H(29) 109.5 no . . .
H(28) C(20) H(30) 109.5 no . . .
H(29) C(20) H(30) 109.4 no . . .
C(21) C(22) H(31) 121.3 no . . .
C(23) C(22) H(31) 120.2 no . . .
C(22) C(23) H(32) 120.0 no . . .
C(24) C(23) H(32) 120.6 no . . .
C(23) C(24) H(33) 120.3 no . . .
C(25) C(24) H(33) 120.0 no . . .
N(1) C(25) H(34) 119.6 no . . .
C(24) C(25) H(34) 119.4 no . . .
C(26) C(27) H(35) 119.8 no . . .
C(28) C(27) H(35) 120.4 no . . .
C(27) C(28) H(36) 119.1 no . . .
C(29) C(28) H(36) 118.8 no . . .
C(28) C(29) H(37) 120.6 no . . .
C(30) C(29) H(37) 120.6 no . . .
C(29) C(30) H(38) 119.2 no . . .
C(31) C(30) H(38) 122.6 no . . .
C(26) C(31) H(39) 118.8 no . . .
C(30) C(31) H(39) 117.2 no . . .
C(32) C(33) H(40) 120.2 no . . .
C(34) C(33) H(40) 120.0 no . . .
C(33) C(34) H(41) 120.8 no . . .
C(35) C(34) H(41) 119.4 no . . .
C(34) C(35) H(42) 119.4 no . . .
C(36) C(35) H(42) 119.4 no . . .
C(35) C(36) H(43) 121.2 no . . .
C(37) C(36) H(43) 120.3 no . . .
C(32) C(37) H(44) 119.3 no . . .
C(36) C(37) H(44) 119.0 no . . .
Ir(1) C(38) H(45) 116.9 no . . .
Ir(2) C(38) H(45) 117.1 no . . .
C(39) C(38) H(45) 117.3 no . . .
Ir(2) C(39) H(46) 110.8 no . . .
Si(1) C(39) H(46) 111.0 no . . .
C(38) C(39) H(46) 110.4 no . . .
Si(1) C(40) H(47) 110.2 no . . .
Si(1) C(40) H(48) 109.7 no . . .
Si(1) C(40) H(49) 108.5 no . . .
H(47) C(40) H(48) 109.5 no . . .
H(47) C(40) H(49) 109.5 no . . .
H(48) C(40) H(49) 109.5 no . . .
Si(1) C(41) H(50) 108.6 no . . .
Si(1) C(41) H(51) 109.6 no . . .
Si(1) C(41) H(52) 110.2 no . . .
H(50) C(41) H(51) 109.5 no . . .
H(50) C(41) H(52) 109.4 no . . .
H(51) C(41) H(52) 109.5 no . . .
Si(1) C(42) H(53) 109.5 no . . .
Si(1) C(42) H(54) 109.8 no . . .
Si(1) C(42) H(55) 109.1 no . . .
H(53) C(42) H(54) 109.4 no . . .
H(53) C(42) H(55) 109.5 no . . .
H(54) C(42) H(55) 109.5 no . . .
C(43) C(44) H(56) 118.5 no . . .
C(45) C(44) H(56) 117.7 no . . .
C(44) C(45) H(57) 120.4 no . . .
C(46) C(45) H(57) 120.0 no . . .
C(45) C(46) H(58) 121.1 no . . .
C(47) C(46) H(58) 119.8 no . . .
C(46) C(47) H(59) 120.4 no . . .
C(48) C(47) H(59) 119.0 no . . .
C(43) C(48) H(60) 118.1 no . . .
C(47) C(48) H(60) 119.9 no . . .
C(49) C(50) H(61) 119.3 no . . .
C(51) C(50) H(61) 118.2 no . . .
C(50) C(51) H(62) 121.0 no . . .
C(52) C(51) H(62) 117.8 no . . .
C(51) C(52) H(63) 122.6 no . . .
C(53) C(52) H(63) 121.3 no . . .
C(52) C(53) H(64) 119.0 no . . .
C(54) C(53) H(64) 118.8 no . . .
C(49) C(54) H(65) 119.3 no . . .
C(53) C(54) H(65) 118.9 no . . .
C(55) C(56) H(66) 120.3 no . . .
C(57) C(56) H(66) 116.2 no . . .
C(56) C(57) H(67) 120.1 no . . .
C(58) C(57) H(67) 120.8 no . . .
C(57) C(58) H(68) 119.4 no . . .
C(59) C(58) H(68) 120.8 no . . .
C(58) C(59) H(69) 119.2 no . . .
C(60) C(59) H(69) 118.7 no . . .
C(55) C(60) H(70) 120.8 no . . .
C(59) C(60) H(70) 118.9 no . . .
C(61) C(62) H(71) 117.6 no . . .
C(63) C(62) H(71) 119.2 no . . .
C(62) C(63) H(72) 119.9 no . . .
C(64) C(63) H(72) 120.9 no . . .
C(63) C(64) H(73) 119.9 no . . .
C(65) C(64) H(73) 120.8 no . . .
C(64) C(65) H(74) 118.6 no . . .
C(66) C(65) H(74) 120.1 no . . .
C(61) C(66) H(75) 118.7 no . . .
C(65) C(66) H(75) 119.1 no . . .
C(67) C(68) H(76) 119.4 no . . .
C(69) C(68) H(76) 118.6 no . . .
C(68) C(69) H(77) 119.7 no . . .
C(70) C(69) H(77) 120.1 no . . .
C(69) C(70) H(78) 118.6 no . . .
C(71) C(70) H(78) 122.2 no . . .
C(70) C(71) H(79) 119.1 no . . .
C(72) C(71) H(79) 121.6 no . . .
C(67) C(72) H(80) 118.2 no . . .
C(71) C(72) H(80) 117.3 no . . .
C(73) C(74) H(81) 118.3 no . . .
C(75) C(74) H(81) 118.9 no . . .
C(74) C(75) H(82) 120.0 no . . .
C(76) C(75) H(82) 120.2 no . . .
C(75) C(76) H(83) 120.4 no . . .
C(77) C(76) H(83) 120.1 no . . .
C(76) C(77) H(84) 120.4 no . . .
C(78) C(77) H(84) 119.7 no . . .
C(73) C(78) H(85) 119.6 no . . .
C(77) C(78) H(85) 117.7 no . . .
C(79) C(80) H(86) 118.7 no . . .
C(81) C(80) H(86) 119.1 no . . .
C(80) C(81) H(87) 118.3 no . . .
C(82) C(81) H(87) 119.6 no . . .
C(81) C(82) H(88) 120.3 no . . .
C(83) C(82) H(88) 121.4 no . . .
C(82) C(83) H(89) 120.0 no . . .
C(84) C(83) H(89) 119.7 no . . .
C(79) C(84) H(90) 118.0 no . . .
C(83) C(84) H(90) 118.7 no . . .
C(85) C(86) H(91) 120.3 no . . .
C(87) C(86) H(91) 118.6 no . . .
C(86) C(87) H(92) 119.3 no . . .
C(88) C(87) H(92) 119.1 no . . .
C(87) C(88) H(93) 119.4 no . . .
C(89) C(88) H(93) 121.5 no . . .
C(88) C(89) H(94) 119.5 no . . .
C(90) C(89) H(94) 121.3 no . . .
C(85) C(90) H(95) 119.2 no . . .
C(89) C(90) H(95) 118.2 no . . .

loop_
_geom_bond_atom_site_label_1
_geom_bond_atom_site_label_2
_geom_bond_distance
_geom_bond_publ_flag
_geom_bond_site_symmetry_1
_geom_bond_site_symmetry_2
Ir(1) Ir(2) 2.8680(6) yes . .
Ir(1) P(1) 2.2645(18) yes . .
Ir(1) C(1) 2.208(8) yes . .
Ir(1) C(2) 2.255(9) yes . .
Ir(1) C(3) 2.291(8) yes . .
Ir(1) C(4) 2.294(9) yes . .
Ir(1) C(5) 2.258(9) yes . .
Ir(1) C(38) 2.058(8) yes . .
Ir(2) N(1) 2.169(6) yes . .
Ir(2) C(11) 2.167(9) yes . .
Ir(2) C(12) 2.223(9) yes . .
Ir(2) C(13) 2.195(8) yes . .
Ir(2) C(14) 2.172(7) yes . .
Ir(2) C(15) 2.198(9) yes . .
Ir(2) C(38) 2.178(8) yes . .
Ir(2) C(39) 2.373(7) yes . .
P(1) C(21) 1.850(7) yes . .
P(1) C(26) 1.807(8) yes . .
P(1) C(32) 1.822(8) yes . .
Si(1) C(39) 1.921(8) yes . .
Si(1) C(40) 1.851(10) yes . .
Si(1) C(41) 1.858(11) yes . .
Si(1) C(42) 1.866(12) yes . .
N(1) C(21) 1.353(9) yes . .
N(1) C(25) 1.318(10) yes . .
C(1) C(2) 1.387(13) yes . .
C(1) C(5) 1.424(14) yes . .
C(1) C(6) 1.498(16) yes . .
C(2) C(3) 1.445(13) yes . .
C(2) C(7) 1.524(14) yes . .
C(3) C(4) 1.445(13) yes . .
C(3) C(8) 1.470(14) yes . .
C(4) C(5) 1.424(13) yes . .
C(4) C(9) 1.478(14) yes . .
C(5) C(10) 1.500(15) yes . .
C(11) C(12) 1.387(13) yes . .
C(11) C(15) 1.481(12) yes . .
C(11) C(16) 1.505(14) yes . .
C(12) C(13) 1.413(12) yes . .
C(12) C(17) 1.503(14) yes . .
C(13) C(14) 1.447(11) yes . .
C(13) C(18) 1.496(14) yes . .
C(14) C(15) 1.392(13) yes . .
C(14) C(19) 1.537(13) yes . .
C(15) C(20) 1.492(17) yes . .
C(21) C(22) 1.375(11) yes . .
C(22) C(23) 1.392(12) yes . .
C(23) C(24) 1.367(11) yes . .
C(24) C(25) 1.370(11) yes . .
C(26) C(27) 1.395(12) yes . .
C(26) C(31) 1.389(12) yes . .
C(27) C(28) 1.391(12) yes . .
C(28) C(29) 1.357(15) yes . .
C(29) C(30) 1.422(15) yes . .
C(30) C(31) 1.354(13) yes . .
C(32) C(33) 1.403(13) yes . .
C(32) C(37) 1.371(13) yes . .
C(33) C(34) 1.396(14) yes . .
C(34) C(35) 1.40(2) yes . .
C(35) C(36) 1.39(2) yes . .
C(36) C(37) 1.407(16) yes . .
C(38) C(39) 1.331(11) yes . .
C(43) C(44) 1.420(13) yes . .
C(43) C(48) 1.390(15) yes . .
C(43) B(1) 1.629(13) yes . .
C(44) C(45) 1.385(12) yes . .
C(45) C(46) 1.388(17) yes . .
C(46) C(47) 1.38(2) yes . .
C(47) C(48) 1.425(16) yes . .
C(49) C(50) 1.384(13) yes . .
C(49) C(54) 1.392(13) yes . .
C(49) B(1) 1.643(13) yes . .
C(50) C(51) 1.385(15) yes . .
C(51) C(52) 1.420(17) yes . .
C(52) C(53) 1.379(15) yes . .
C(53) C(54) 1.400(13) yes . .
C(55) C(56) 1.387(16) yes . .
C(55) C(60) 1.407(14) yes . .
C(55) B(1) 1.665(14) yes . .
C(56) C(57) 1.422(19) yes . .
C(57) C(58) 1.37(2) yes . .
C(58) C(59) 1.35(2) yes . .
C(59) C(60) 1.413(15) yes . .
C(61) C(62) 1.358(14) yes . .
C(61) C(66) 1.418(14) yes . .
C(61) B(1) 1.670(13) yes . .
C(62) C(63) 1.411(17) yes . .
C(63) C(64) 1.38(2) yes . .
C(64) C(65) 1.34(2) yes . .
C(65) C(66) 1.38(2) yes . .
C(67) C(68) 1.396(11) yes . .
C(67) C(72) 1.386(13) yes . .
C(67) B(2) 1.648(12) yes . .
C(68) C(69) 1.437(14) yes . .
C(69) C(70) 1.352(18) yes . .
C(70) C(71) 1.400(15) yes . .
C(71) C(72) 1.388(14) yes . .
C(73) C(74) 1.394(12) yes . .
C(73) C(78) 1.411(11) yes . .
C(73) B(2) 1.654(11) yes . .
C(74) C(75) 1.371(13) yes . .
C(75) C(76) 1.412(13) yes . .
C(76) C(77) 1.353(15) yes . .
C(77) C(78) 1.392(13) yes . .
C(79) C(80) 1.454(10) yes . .
C(79) C(84) 1.406(11) yes . .
C(79) B(2) 1.629(11) yes . .
C(80) C(81) 1.361(12) yes . .
C(81) C(82) 1.372(13) yes . .
C(82) C(83) 1.395(12) yes . .
C(83) C(84) 1.389(12) yes . .
C(85) C(86) 1.400(11) yes . .
C(85) C(90) 1.389(11) yes . .
C(85) B(2) 1.658(11) yes . .
C(86) C(87) 1.389(12) yes . .
C(87) C(88) 1.366(14) yes . .
C(88) C(89) 1.390(13) yes . .
C(89) C(90) 1.403(13) yes . .
C(6) H(1) 0.948 no . .
C(6) H(2) 0.947 no . .
C(6) H(3) 0.947 no . .
C(7) H(4) 0.947 no . .
C(7) H(5) 0.947 no . .
C(7) H(6) 0.947 no . .
C(8) H(7) 0.948 no . .
C(8) H(8) 0.948 no . .
C(8) H(9) 0.947 no . .
C(9) H(10) 0.948 no . .
C(9) H(11) 0.947 no . .
C(9) H(12) 0.947 no . .
C(10) H(13) 0.947 no . .
C(10) H(14) 0.947 no . .
C(10) H(15) 0.947 no . .
C(16) H(16) 0.948 no . .
C(16) H(17) 0.947 no . .
C(16) H(18) 0.947 no . .
C(17) H(19) 0.948 no . .
C(17) H(20) 0.947 no . .
C(17) H(21) 0.947 no . .
C(18) H(22) 0.947 no . .
C(18) H(23) 0.947 no . .
C(18) H(24) 0.948 no . .
C(19) H(25) 0.948 no . .
C(19) H(26) 0.947 no . .
C(19) H(27) 0.947 no . .
C(20) H(28) 0.947 no . .
C(20) H(29) 0.948 no . .
C(20) H(30) 0.947 no . .
C(22) H(31) 0.947 no . .
C(23) H(32) 0.947 no . .
C(24) H(33) 0.947 no . .
C(25) H(34) 0.947 no . .
C(27) H(35) 0.947 no . .
C(28) H(36) 0.947 no . .
C(29) H(37) 0.948 no . .
C(30) H(38) 0.947 no . .
C(31) H(39) 0.947 no . .
C(33) H(40) 0.948 no . .
C(34) H(41) 0.948 no . .
C(35) H(42) 0.947 no . .
C(36) H(43) 0.948 no . .
C(37) H(44) 0.948 no . .
C(38) H(45) 0.947 no . .
C(39) H(46) 0.947 no . .
C(40) H(47) 0.947 no . .
C(40) H(48) 0.948 no . .
C(40) H(49) 0.947 no . .
C(41) H(50) 0.947 no . .
C(41) H(51) 0.948 no . .
C(41) H(52) 0.948 no . .
C(42) H(53) 0.947 no . .
C(42) H(54) 0.948 no . .
C(42) H(55) 0.947 no . .
C(44) H(56) 0.947 no . .
C(45) H(57) 0.947 no . .
C(46) H(58) 0.948 no . .
C(47) H(59) 0.948 no . .
C(48) H(60) 0.947 no . .
C(50) H(61) 0.947 no . .
C(51) H(62) 0.947 no . .
C(52) H(63) 0.947 no . .
C(53) H(64) 0.947 no . .
C(54) H(65) 0.947 no . .
C(56) H(66) 0.948 no . .
C(57) H(67) 0.948 no . .
C(58) H(68) 0.947 no . .
C(59) H(69) 0.947 no . .
C(60) H(70) 0.948 no . .
C(62) H(71) 0.948 no . .
C(63) H(72) 0.947 no . .
C(64) H(73) 0.948 no . .
C(65) H(74) 0.948 no . .
C(66) H(75) 0.947 no . .
C(68) H(76) 0.947 no . .
C(69) H(77) 0.948 no . .
C(70) H(78) 0.947 no . .
C(71) H(79) 0.947 no . .
C(72) H(80) 0.948 no . .
C(74) H(81) 0.948 no . .
C(75) H(82) 0.947 no . .
C(76) H(83) 0.947 no . .
C(77) H(84) 0.948 no . .
C(78) H(85) 0.947 no . .
C(80) H(86) 0.947 no . .
C(81) H(87) 0.948 no . .
C(82) H(88) 0.947 no . .
C(83) H(89) 0.947 no . .
C(84) H(90) 0.948 no . .
C(86) H(91) 0.947 no . .
C(87) H(92) 0.948 no . .
C(88) H(93) 0.947 no . .
C(89) H(94) 0.947 no . .
C(90) H(95) 0.948 no . .
